data_1544235
loop_
_publ_author_name
'Lian, Xiangjin'
'Lin, Lili'
'Fu, Kai'
'Ma, Baiwei'
'Liu, Xiaohua'
'Feng, Xiaoming'

_publ_section_title
;
 A new approach to the asymmetric Mannich reaction catalyzed by chiral
 N,N'-dioxide-metal complexes.
;
_journal_issue 2
_journal_name_full 'Chemical science'
_journal_page_first 1238
_journal_page_last 1242
_journal_paper_doi 10.1039/c6sc03902b
_journal_volume 8
_journal_year 2017
_chemical_absolute_configuration ad
_chemical_formula_moiety 'C22 H25 N O3'
_chemical_formula_sum 'C22 H25 N O3'
_chemical_formula_weight 351.43
_space_group_crystal_system orthorhombic
_space_group_IT_number 19
_space_group_name_Hall 'P 2ac 2ab'
_space_group_name_H-M_alt 'P 21 21 21'
_symmetry_space_group_name_Hall 'P 2ac 2ab'
_symmetry_space_group_name_H-M 'P 21 21 21'
_atom_sites_solution_hydrogens geom
_audit_block_doi 10.5517/cc1km9hz
_audit_creation_date 2016-01-19
_audit_creation_method
;
Olex2 1.2
(compiled 2015.09.30 svn.r3233 for OlexSys, GUI svn.r5103)
;
_audit_update_record
;
2016-01-20 deposited with the CCDC.
2016-10-03 downloaded from the CCDC.
;
_cell_angle_alpha 90
_cell_angle_beta 90
_cell_angle_gamma 90
_cell_formula_units_Z 4
_cell_length_a 6.05221(8)
_cell_length_b 17.0223(3)
_cell_length_c 19.5981(3)
_cell_measurement_reflns_used 5025
_cell_measurement_temperature 217.05(10)
_cell_measurement_theta_max 72.1000
_cell_measurement_theta_min 5.1690
_cell_volume 2019.05(5)
_computing_cell_refinement
;
CrysAlisPro, Agilent Technologies,
Version 1.171.37.35 (release 13-08-2014 CrysAlis171 .NET)
(compiled Aug 13 2014,18:06:01)
;
_computing_data_collection
;
CrysAlisPro, Agilent Technologies,
Version 1.171.37.35 (release 13-08-2014 CrysAlis171 .NET)
(compiled Aug 13 2014,18:06:01)
;
_computing_data_reduction
;
CrysAlisPro, Agilent Technologies,
Version 1.171.37.35 (release 13-08-2014 CrysAlis171 .NET)
(compiled Aug 13 2014,18:06:01)
;
_computing_molecular_graphics 'Olex2 (Dolomanov et al., 2009)'
_computing_publication_material 'Olex2 (Dolomanov et al., 2009)'
_computing_structure_refinement 'ShelXL (Sheldrick, 2015)'
_computing_structure_solution 'ShelXT (Sheldrick, 2015)'
_diffrn_ambient_environment N~2~
_diffrn_ambient_temperature 217.05(10)
_diffrn_detector 'CCD plate'
_diffrn_detector_area_resol_mean 15.9595
_diffrn_detector_type EosS2
_diffrn_measured_fraction_theta_full 1.000
_diffrn_measured_fraction_theta_max 1.000
_diffrn_measurement_details
;
  1 omega   20.00  104.00   1.0000    4.7100
omega____ theta____ kappa____ phi______ frames
    -       36.4171   57.0000 -120.0000 84

  2 omega    1.00   75.00   1.0000    4.7100
omega____ theta____ kappa____ phi______ frames
    -       36.4171  -99.0000 -120.0000 74

  3 omega   23.00   90.00   1.0000    4.7100
omega____ theta____ kappa____ phi______ frames
    -       36.4171 -125.0000  150.0000 67

  4 omega  -31.00   53.00   1.0000    4.7100
omega____ theta____ kappa____ phi______ frames
    -       36.4171  -57.0000  -90.0000 84

  5 omega    1.00   75.00   1.0000    4.7100
omega____ theta____ kappa____ phi______ frames
    -       36.4171  -99.0000 -180.0000 74

  6 omega   39.00  109.00   1.0000   30.0000
omega____ theta____ kappa____ phi______ frames
    -      108.0000  -94.0000  -30.0000 70

  7 omega   40.00   98.00   1.0000   30.0000
omega____ theta____ kappa____ phi______ frames
    -      108.0000  -45.0000  -60.0000 58

  8 omega   38.00   91.00   1.0000   30.0000
omega____ theta____ kappa____ phi______ frames
    -      108.0000  -30.0000 -120.0000 53

  9 omega   38.00   91.00   1.0000   30.0000
omega____ theta____ kappa____ phi______ frames
    -      108.0000  -30.0000  -30.0000 53

 10 omega   40.00   98.00   1.0000   30.0000
omega____ theta____ kappa____ phi______ frames
    -      108.0000  -45.0000 -180.0000 58

 11 omega   38.00   91.00   1.0000   30.0000
omega____ theta____ kappa____ phi______ frames
    -      108.0000  -30.0000 -150.0000 53

 12 omega   40.00   98.00   1.0000   30.0000
omega____ theta____ kappa____ phi______ frames
    -      108.0000  -45.0000    0.0000 58

 13 omega   37.00  146.00   1.0000   30.0000
omega____ theta____ kappa____ phi______ frames
    -      108.0000  -15.0000   90.0000 109

 14 omega   10.00  104.00   1.0000    4.7100
omega____ theta____ kappa____ phi______ frames
    -       36.4171   77.0000  120.0000 94

 15 omega   20.00  104.00   1.0000    4.7100
omega____ theta____ kappa____ phi______ frames
    -       36.4171   57.0000   60.0000 84

 16 omega  -31.00   43.00   1.0000    4.7100
omega____ theta____ kappa____ phi______ frames
    -       36.4171  -57.0000    0.0000 74

 17 omega   10.00  104.00   1.0000    4.7100
omega____ theta____ kappa____ phi______ frames
    -       36.4171   77.0000  -30.0000 94
;
_diffrn_measurement_device 'four-circle diffractometer'
_diffrn_measurement_device_type 'New Gemini, Dual, Cu at zero, EosS2'
_diffrn_measurement_method '\w scans'
_diffrn_orient_matrix_UB_11 -0.0718665000
_diffrn_orient_matrix_UB_12 0.0822151000
_diffrn_orient_matrix_UB_13 0.0242757000
_diffrn_orient_matrix_UB_21 -0.0499735000
_diffrn_orient_matrix_UB_22 0.0235811000
_diffrn_orient_matrix_UB_23 -0.0742801000
_diffrn_orient_matrix_UB_31 -0.2390116000
_diffrn_orient_matrix_UB_32 -0.0296784000
_diffrn_orient_matrix_UB_33 0.0082869000
_diffrn_radiation_monochromator graphite
_diffrn_radiation_probe x-ray
_diffrn_radiation_type CuK\a
_diffrn_radiation_wavelength 1.54184
_diffrn_reflns_av_R_equivalents 0.0285
_diffrn_reflns_av_unetI/netI 0.0203
_diffrn_reflns_Laue_measured_fraction_full 1.000
_diffrn_reflns_Laue_measured_fraction_max 1.000
_diffrn_reflns_limit_h_max 4
_diffrn_reflns_limit_h_min -7
_diffrn_reflns_limit_k_max 18
_diffrn_reflns_limit_k_min -20
_diffrn_reflns_limit_l_max 23
_diffrn_reflns_limit_l_min -19
_diffrn_reflns_number 10704
_diffrn_reflns_point_group_measured_fraction_full 0.999
_diffrn_reflns_point_group_measured_fraction_max 0.999
_diffrn_reflns_theta_full 67.052
_diffrn_reflns_theta_max 67.052
_diffrn_reflns_theta_min 4.512
_diffrn_source 'Enhance (Cu) X-ray Source'
_exptl_absorpt_coefficient_mu 0.610
_exptl_absorpt_correction_T_max 1.00000
_exptl_absorpt_correction_T_min 0.60907
_exptl_absorpt_correction_type multi-scan
_exptl_absorpt_process_details
;
CrysAlisPro, Agilent Technologies,
Version 1.171.37.35 (release 13-08-2014 CrysAlis171 .NET)
(compiled Aug 13 2014,18:06:01)
Empirical absorption correction using spherical harmonics,
 implemented in SCALE3 ABSPACK scaling algorithm.
;
_exptl_crystal_colour 'clear light colourless'
_exptl_crystal_colour_lustre clear
_exptl_crystal_colour_modifier light
_exptl_crystal_colour_primary colourless
_exptl_crystal_density_diffrn 1.156
_exptl_crystal_F_000 752
_exptl_crystal_size_max 0.7
_exptl_crystal_size_mid 0.2
_exptl_crystal_size_min 0.2
_refine_diff_density_max 0.238
_refine_diff_density_min -0.255
_refine_diff_density_rms 0.048
_refine_ls_abs_structure_details
;
 Flack x determined using 1331 quotients [(I+)-(I-)]/[(I+)+(I-)]
 (Parsons, Flack and Wagner, Acta Cryst. B69 (2013) 249-259).
;
_refine_ls_abs_structure_Flack 0.05(9)
_refine_ls_extinction_method none
_refine_ls_goodness_of_fit_ref 1.045
_refine_ls_hydrogen_treatment constr
_refine_ls_matrix_type full
_refine_ls_number_parameters 238
_refine_ls_number_reflns 3602
_refine_ls_number_restraints 0
_refine_ls_restrained_S_all 1.045
_refine_ls_R_factor_all 0.0546
_refine_ls_R_factor_gt 0.0524
_refine_ls_shift/su_max 0.000
_refine_ls_shift/su_mean 0.000
_refine_ls_structure_factor_coef Fsqd
_refine_ls_weighting_details 'w=1/[\s^2^(Fo^2^)+(0.1100P)^2^+0.0540P] where P=(Fo^2^+2Fc^2^)/3'
_refine_ls_weighting_scheme calc
_refine_ls_wR_factor_gt 0.1425
_refine_ls_wR_factor_ref 0.1470
_reflns_Friedel_coverage 0.714
_reflns_Friedel_fraction_full 0.997
_reflns_Friedel_fraction_max 0.997
_reflns_number_gt 3388
_reflns_number_total 3602
_reflns_threshold_expression 'I > 2\s(I)'
_cod_data_source_file c6sc03902b2.cif
_cod_data_source_block fxm-lxj
_cod_depositor_comments
;Adding full bibliography for 1544235--1544236.cif.

 Adding full bibliography for 1544235--1544236.cif.
;
_cod_original_cell_volume 2019.05(6)
_cod_database_code 1544235
_shelx_space_group_comment
;
The symmetry employed for this shelxl refinement is uniquely defined
by the following loop, which should always be used as a source of
symmetry information in preference to the above space-group names.
They are only intended as comments.
;
_reflns_odcompleteness_completeness 99.86
_reflns_odcompleteness_iscentric 1
_reflns_odcompleteness_theta 66.97
_olex2_refinement_description
;
1. Fixed Uiso
 At 1.2 times of:
  All C(H) groups, All C(H,H) groups, All N(H) groups
 At 1.5 times of:
  All C(H,H,H) groups
2.a Secondary CH2 refined with riding coordinates:
 C009(H00A,H00B), C00C(H00D,H00E), C00G(H00G,H00H)
2.b Aromatic/amide H refined with riding coordinates:
 N003(H003), C00B(H00C), C00D(H00F), C00H(H00I), C00J(H00M), C00K(H00N),
 C00L(H00O), C00M(H00P), C00N(H00Q), C00P(H00U)
2.c Idealised Me refined as rotating group:
 C00I(H00J,H00K,H00L), C00O(H00R,H00S,H00T), C00Q(H00V,H00W,H00X)
;
_shelx_shelxl_version_number 2014/7
_olex2_date_sample_data_collection 2016-01-18
_olex2_submission_special_instructions 'No special instructions were received'

loop_
_space_group_symop_operation_xyz
'x, y, z'
'-x+1/2, -y, z+1/2'
'-x, y+1/2, -z+1/2'
'x+1/2, -y+1/2, -z'

loop_
_atom_site_label
_atom_site_type_symbol
_atom_site_fract_x
_atom_site_fract_y
_atom_site_fract_z
_atom_site_U_iso_or_equiv
_atom_site_adp_type
_atom_site_occupancy
_atom_site_site_symmetry_order
_atom_site_calc_flag
_atom_site_refinement_flags_posn
O001 O 0.7108(3) 0.56695(9) 0.71180(10) 0.0568(4) Uani 1 1 d .
O002 O 1.0263(3) 0.50044(12) 0.69689(11) 0.0686(5) Uani 1 1 d .
N003 N 0.6149(3) 0.39309(13) 0.78396(10) 0.0580(5) Uani 1 1 d .
H003 H 0.7558 0.3875 0.7868 0.070 Uiso 1 1 calc R
O004 O 0.8616(6) 0.31656(14) 0.68082(14) 0.0987(9) Uani 1 1 d .
C005 C 0.8302(3) 0.50559(13) 0.69386(10) 0.0455(5) Uani 1 1 d .
C006 C 0.4833(4) 0.38086(14) 0.84080(12) 0.0557(6) Uani 1 1 d .
C007 C 0.8335(5) 0.37300(14) 0.64429(13) 0.0577(6) Uani 1 1 d .
C008 C 0.6817(4) 0.44041(12) 0.66605(11) 0.0461(5) Uani 1 1 d .
C009 C 0.5141(4) 0.41534(15) 0.71952(13) 0.0536(5) Uani 1 1 d .
H00A H 0.4119 0.4582 0.7275 0.064 Uiso 1 1 calc R
H00B H 0.4300 0.3712 0.7021 0.064 Uiso 1 1 calc R
C00A C 0.9415(5) 0.37814(16) 0.57672(13) 0.0599(6) Uani 1 1 d .
C00B C 0.2703(5) 0.41075(18) 0.84654(15) 0.0667(7) Uani 1 1 d .
H00C H 0.2083 0.4380 0.8102 0.080 Uiso 1 1 calc R
C00C C 0.5557(5) 0.47044(17) 0.60284(14) 0.0619(6) Uani 1 1 d .
H00D H 0.4635 0.4286 0.5849 0.074 Uiso 1 1 calc R
H00E H 0.4602 0.5136 0.6160 0.074 Uiso 1 1 calc R
C00D C 0.5674(6) 0.33866(18) 0.89602(15) 0.0716(7) Uani 1 1 d .
H00F H 0.7074 0.3163 0.8931 0.086 Uiso 1 1 calc R
C00E C 0.8839(5) 0.43787(19) 0.53025(13) 0.0696(7) Uani 1 1 d .
C00F C 0.8154(5) 0.63933(15) 0.73929(16) 0.0682(7) Uani 1 1 d .
C00G C 0.7144(6) 0.4980(2) 0.54763(14) 0.0748(8) Uani 1 1 d .
H00G H 0.6310 0.5109 0.5069 0.090 Uiso 1 1 calc R
H00H H 0.7881 0.5454 0.5630 0.090 Uiso 1 1 calc R
C00H C 1.1016(6) 0.3229(2) 0.5598(2) 0.0801(9) Uani 1 1 d .
H00I H 1.1385 0.2834 0.5906 0.096 Uiso 1 1 calc R
C00I C 0.9447(7) 0.6199(2) 0.80325(19) 0.0928(11) Uani 1 1 d .
H00J H 0.8561 0.5877 0.8327 0.139 Uiso 1 1 calc GR
H00K H 0.9829 0.6677 0.8265 0.139 Uiso 1 1 calc GR
H00L H 1.0771 0.5922 0.7911 0.139 Uiso 1 1 calc GR
C00J C 0.4441(8) 0.3297(2) 0.95513(18) 0.0920(11) Uani 1 1 d .
H00M H 0.5036 0.3023 0.9919 0.110 Uiso 1 1 calc R
C00K C 0.1502(7) 0.4004(2) 0.9056(2) 0.0869(10) Uani 1 1 d .
H00N H 0.0080 0.4207 0.9084 0.104 Uiso 1 1 calc R
C00L C 0.2366(8) 0.3606(3) 0.9601(2) 0.0987(13) Uani 1 1 d .
H00O H 0.1550 0.3546 1.0000 0.118 Uiso 1 1 calc R
C00M C 0.9928(8) 0.4401(3) 0.46827(18) 0.1006(13) Uani 1 1 d .
H00P H 0.9580 0.4795 0.4372 0.121 Uiso 1 1 calc R
C00N C 1.2051(8) 0.3267(3) 0.4974(3) 0.1140(17) Uani 1 1 d .
H00Q H 1.3119 0.2897 0.4858 0.137 Uiso 1 1 calc R
C00O C 0.6187(8) 0.6896(2) 0.7553(3) 0.1118(15) Uani 1 1 d .
H00R H 0.5284 0.6948 0.7153 0.168 Uiso 1 1 calc GR
H00S H 0.6675 0.7406 0.7699 0.168 Uiso 1 1 calc GR
H00T H 0.5341 0.6655 0.7911 0.168 Uiso 1 1 calc GR
C00P C 1.1494(10) 0.3862(4) 0.4516(2) 0.1226(18) Uani 1 1 d .
H00U H 1.2197 0.3890 0.4095 0.147 Uiso 1 1 calc R
C00Q C 0.9551(9) 0.6772(3) 0.6848(2) 0.1091(15) Uani 1 1 d .
H00V H 1.0772 0.6434 0.6740 0.164 Uiso 1 1 calc GR
H00W H 1.0098 0.7267 0.7011 0.164 Uiso 1 1 calc GR
H00X H 0.8672 0.6855 0.6447 0.164 Uiso 1 1 calc GR

loop_
_atom_site_aniso_label
_atom_site_aniso_U_11
_atom_site_aniso_U_22
_atom_site_aniso_U_33
_atom_site_aniso_U_23
_atom_site_aniso_U_13
_atom_site_aniso_U_12
O001 0.0466(8) 0.0422(8) 0.0815(11) -0.0035(7) -0.0089(8) 0.0037(6)
O002 0.0392(9) 0.0778(12) 0.0887(12) -0.0168(10) -0.0074(7) 0.0054(8)
N003 0.0467(10) 0.0674(12) 0.0599(11) 0.0101(10) 0.0048(8) 0.0086(9)
O004 0.135(2) 0.0635(12) 0.0979(16) 0.0237(11) 0.0392(15) 0.0438(14)
C005 0.0397(10) 0.0447(10) 0.0520(10) 0.0042(9) -0.0024(8) 0.0044(8)
C006 0.0590(13) 0.0502(12) 0.0579(12) -0.0038(10) 0.0035(10) -0.0051(10)
C007 0.0642(14) 0.0446(12) 0.0643(13) -0.0002(10) 0.0035(11) 0.0051(11)
C008 0.0426(10) 0.0424(10) 0.0534(11) 0.0013(9) -0.0035(9) 0.0022(9)
C009 0.0439(11) 0.0522(12) 0.0647(13) 0.0040(10) -0.0029(10) -0.0018(9)
C00A 0.0610(14) 0.0542(13) 0.0645(13) -0.0157(11) 0.0069(11) -0.0099(11)
C00B 0.0605(15) 0.0709(16) 0.0688(15) -0.0072(13) 0.0097(12) 0.0000(12)
C00C 0.0565(14) 0.0662(15) 0.0628(13) 0.0048(11) -0.0129(11) 0.0015(11)
C00D 0.0806(19) 0.0664(17) 0.0678(15) 0.0075(12) 0.0037(14) 0.0010(14)
C00E 0.0787(18) 0.0778(17) 0.0522(13) -0.0048(13) 0.0007(12) -0.0181(14)
C00F 0.0776(18) 0.0410(11) 0.0859(18) -0.0036(12) -0.0125(15) -0.0020(12)
C00G 0.0860(19) 0.0825(19) 0.0558(13) 0.0160(14) -0.0075(13) 0.0027(17)
C00H 0.0764(19) 0.0667(17) 0.097(2) -0.0305(16) 0.0185(17) -0.0063(14)
C00I 0.118(3) 0.0719(19) 0.088(2) -0.0166(16) -0.031(2) 0.002(2)
C00J 0.129(3) 0.081(2) 0.0653(17) 0.0126(15) 0.011(2) -0.007(2)
C00K 0.075(2) 0.099(2) 0.086(2) -0.0151(19) 0.0264(17) -0.0020(18)
C00L 0.116(3) 0.100(3) 0.080(2) -0.0068(19) 0.043(2) -0.013(2)
C00M 0.118(3) 0.120(3) 0.0641(18) -0.003(2) 0.0183(19) -0.019(3)
C00N 0.097(3) 0.112(3) 0.133(4) -0.060(3) 0.047(3) -0.012(3)
C00O 0.114(3) 0.0598(19) 0.161(4) -0.030(2) -0.018(3) 0.028(2)
C00P 0.136(4) 0.146(4) 0.087(3) -0.029(3) 0.046(3) -0.026(4)
C00Q 0.135(4) 0.075(2) 0.117(3) 0.013(2) -0.008(3) -0.042(3)

loop_
_atom_type_symbol
_atom_type_description
_atom_type_scat_dispersion_real
_atom_type_scat_dispersion_imag
_atom_type_scat_source
C C 0.0181 0.0091 'International Tables Vol C Tables 4.2.6.8 and 6.1.1.4'
H H 0.0000 0.0000 'International Tables Vol C Tables 4.2.6.8 and 6.1.1.4'
N N 0.0311 0.0180 'International Tables Vol C Tables 4.2.6.8 and 6.1.1.4'
O O 0.0492 0.0322 'International Tables Vol C Tables 4.2.6.8 and 6.1.1.4'

loop_
_geom_angle_atom_site_label_1
_geom_angle_atom_site_label_2
_geom_angle_atom_site_label_3
_geom_angle
C005 O001 C00F 121.37(19)
C006 N003 H003 120.1
C006 N003 C009 119.81(19)
C009 N003 H003 120.1
O001 C005 C008 110.38(18)
O002 C005 O001 126.2(2)
O002 C005 C008 123.4(2)
N003 C006 C00B 122.9(2)
N003 C006 C00D 119.4(2)
C00B C006 C00D 117.6(3)
O004 C007 C008 121.0(2)
O004 C007 C00A 121.0(2)
C00A C007 C008 118.0(2)
C005 C008 C007 106.89(19)
C005 C008 C00C 109.67(19)
C007 C008 C00C 108.8(2)
C009 C008 C005 110.51(18)
C009 C008 C007 112.46(19)
C009 C008 C00C 108.5(2)
N003 C009 C008 113.13(19)
N003 C009 H00A 109.0
N003 C009 H00B 109.0
C008 C009 H00A 109.0
C008 C009 H00B 109.0
H00A C009 H00B 107.8
C00E C00A C007 120.8(3)
C00H C00A C007 118.7(3)
C00H C00A C00E 120.5(3)
C006 C00B H00C 119.7
C00K C00B C006 120.7(3)
C00K C00B H00C 119.7
C008 C00C H00D 109.4
C008 C00C H00E 109.4
H00D C00C H00E 108.0
C00G C00C C008 111.2(2)
C00G C00C H00D 109.4
C00G C00C H00E 109.4
C006 C00D H00F 119.7
C00J C00D C006 120.5(3)
C00J C00D H00F 119.7
C00A C00E C00G 121.3(2)
C00M C00E C00A 118.0(3)
C00M C00E C00G 120.7(3)
O001 C00F C00I 109.8(2)
O001 C00F C00O 102.2(3)
O001 C00F C00Q 109.7(3)
C00O C00F C00I 111.2(3)
C00O C00F C00Q 110.5(4)
C00Q C00F C00I 112.9(3)
C00C C00G H00G 109.0
C00C C00G H00H 109.0
C00E C00G C00C 112.7(3)
C00E C00G H00G 109.0
C00E C00G H00H 109.0
H00G C00G H00H 107.8
C00A C00H H00I 120.1
C00N C00H C00A 119.8(4)
C00N C00H H00I 120.1
C00F C00I H00J 109.5
C00F C00I H00K 109.5
C00F C00I H00L 109.5
H00J C00I H00K 109.5
H00J C00I H00L 109.5
H00K C00I H00L 109.5
C00D C00J H00M 119.6
C00L C00J C00D 120.9(4)
C00L C00J H00M 119.6
C00B C00K H00N 119.4
C00L C00K C00B 121.2(4)
C00L C00K H00N 119.4
C00J C00L C00K 119.1(3)
C00J C00L H00O 120.5
C00K C00L H00O 120.5
C00E C00M H00P 119.2
C00P C00M C00E 121.6(4)
C00P C00M H00P 119.2
C00H C00N H00Q 120.1
C00H C00N C00P 119.7(4)
C00P C00N H00Q 120.1
C00F C00O H00R 109.5
C00F C00O H00S 109.5
C00F C00O H00T 109.5
H00R C00O H00S 109.5
H00R C00O H00T 109.5
H00S C00O H00T 109.5
C00M C00P C00N 120.3(4)
C00M C00P H00U 119.8
C00N C00P H00U 119.8
C00F C00Q H00V 109.5
C00F C00Q H00W 109.5
C00F C00Q H00X 109.5
H00V C00Q H00W 109.5
H00V C00Q H00X 109.5
H00W C00Q H00X 109.5

loop_
_geom_bond_atom_site_label_1
_geom_bond_atom_site_label_2
_geom_bond_distance
O001 C005 1.318(3)
O001 C00F 1.486(3)
O002 C005 1.192(3)
N003 H003 0.8600
N003 C006 1.385(3)
N003 C009 1.453(3)
O004 C007 1.210(3)
C005 C008 1.528(3)
C006 C00B 1.391(4)
C006 C00D 1.395(4)
C007 C008 1.531(3)
C007 C00A 1.479(4)
C008 C009 1.519(3)
C008 C00C 1.542(3)
C009 H00A 0.9700
C009 H00B 0.9700
C00A C00E 1.409(4)
C00A C00H 1.391(4)
C00B H00C 0.9300
C00B C00K 1.377(4)
C00C H00D 0.9700
C00C H00E 0.9700
C00C C00G 1.521(4)
C00D H00F 0.9300
C00D C00J 1.387(5)
C00E C00G 1.488(5)
C00E C00M 1.382(5)
C00F C00I 1.514(4)
C00F C00O 1.499(5)
C00F C00Q 1.506(5)
C00G H00G 0.9700
C00G H00H 0.9700
C00H H00I 0.9300
C00H C00N 1.376(6)
C00I H00J 0.9600
C00I H00K 0.9600
C00I H00L 0.9600
C00J H00M 0.9300
C00J C00L 1.365(7)
C00K H00N 0.9300
C00K C00L 1.369(6)
C00L H00O 0.9300
C00M H00P 0.9300
C00M C00P 1.360(8)
C00N H00Q 0.9300
C00N C00P 1.395(8)
C00O H00R 0.9600
C00O H00S 0.9600
C00O H00T 0.9600
C00P H00U 0.9300
C00Q H00V 0.9600
C00Q H00W 0.9600
C00Q H00X 0.9600

loop_
_geom_torsion_atom_site_label_1
_geom_torsion_atom_site_label_2
_geom_torsion_atom_site_label_3
_geom_torsion_atom_site_label_4
_geom_torsion
O001 C005 C008 C007 178.09(18)
O001 C005 C008 C009 -59.2(2)
O001 C005 C008 C00C 60.3(2)
O002 C005 C008 C007 -0.5(3)
O002 C005 C008 C009 122.2(2)
O002 C005 C008 C00C -118.2(3)
N003 C006 C00B C00K -176.6(3)
N003 C006 C00D C00J 176.0(3)
O004 C007 C008 C005 99.3(3)
O004 C007 C008 C009 -22.1(4)
O004 C007 C008 C00C -142.3(3)
O004 C007 C00A C00E 170.6(3)
O004 C007 C00A C00H -9.4(4)
C005 O001 C00F C00I -59.1(4)
C005 O001 C00F C00O -177.2(3)
C005 O001 C00F C00Q 65.5(4)
C005 C008 C009 N003 -54.1(3)
C005 C008 C00C C00G 58.2(3)
C006 N003 C009 C008 169.8(2)
C006 C00B C00K C00L 0.1(5)
C006 C00D C00J C00L 1.3(6)
C007 C008 C009 N003 65.3(3)
C007 C008 C00C C00G -58.4(3)
C007 C00A C00E C00G 0.5(4)
C007 C00A C00E C00M 179.2(3)
C007 C00A C00H C00N -179.7(3)
C008 C007 C00A C00E -8.2(4)
C008 C007 C00A C00H 171.7(2)
C008 C00C C00G C00E 52.4(3)
C009 N003 C006 C00B -20.1(4)
C009 N003 C006 C00D 161.7(2)
C009 C008 C00C C00G 179.0(2)
C00A C007 C008 C005 -81.8(3)
C00A C007 C008 C009 156.7(2)
C00A C007 C008 C00C 36.5(3)
C00A C00E C00G C00C -22.9(4)
C00A C00E C00M C00P 0.7(6)
C00A C00H C00N C00P 0.3(6)
C00B C006 C00D C00J -2.3(4)
C00B C00K C00L C00J -1.1(6)
C00C C008 C009 N003 -174.4(2)
C00D C006 C00B C00K 1.6(4)
C00D C00J C00L C00K 0.4(6)
C00E C00A C00H C00N 0.3(5)
C00E C00M C00P C00N -0.2(7)
C00F O001 C005 O002 -0.3(4)
C00F O001 C005 C008 -178.8(2)
C00G C00E C00M C00P 179.5(4)
C00H C00A C00E C00G -179.5(3)
C00H C00A C00E C00M -0.7(4)
C00H C00N C00P C00M -0.3(8)
C00M C00E C00G C00C 158.4(3)
